data_4307653
loop_
_publ_author_name
'F. Matthew Woodward'
'Pamela J. Gibson'
'Geoffrey B. Jameson'
'Christopher P. Landee'
'Mark M. Turnbull'
'Roger D. Willett'

_publ_section_title
;
Two-Dimensional Heisenberg Antiferromagnets: Syntheses, X-ray Structures,
and Magnetic Behavior of [Cu(pz)2](ClO4)2, [Cu(pz)2](BF4)2, and
[Cu(pz)2(NO3)](PF6)
;
_journal_name_full 'Inorganic Chemistry'
_journal_page_first 4256
_journal_page_last 4266
_journal_paper_doi 10.1021/ic0621392
_journal_volume 46
_journal_year 2007
_chemical_formula_structural '[Cu(C4 H4 N2)2] (BF4)2'
_chemical_formula_sum 'C8 H8 B2 Cu F8 N4'
_chemical_formula_weight 397.34
_chemical_name_systematic
;
 Bis(pyrazine)copper(II) tetrafluoroborate
;
_space_group_IT_number 12
_symmetry_cell_setting monoclinic
_symmetry_space_group_name_Hall '-C 2y'
_symmetry_space_group_name_H-M 'C 1 2/m 1'
_atom_sites_solution_hydrogens geom
_atom_sites_solution_primary direct
_atom_sites_solution_secondary difmap
_audit_creation_method SHELXL
_cell_angle_alpha 90.00
_cell_angle_beta 120.920(10)
_cell_angle_gamma 90.00
_cell_formula_units_Z 2
_cell_length_a 9.692(2)
_cell_length_b 9.736(2)
_cell_length_c 7.916(2)
_cell_measurement_reflns_used 17
_cell_measurement_temperature 293(2)
_cell_measurement_theta_max 24.918
_cell_measurement_theta_min 10.387
_cell_volume 640.8(3)
_computing_cell_refinement 'Siemens XSCANS'
_computing_data_collection 'Siemens XSCANS'
_computing_data_reduction 'Siemens XSCANS'
_computing_molecular_graphics 'Siemens SHELXTL'
_computing_publication_material 'Siemens SHELXTL'
_computing_structure_refinement 'SHELXL-93 (Sheldrick, 1993)'
_computing_structure_solution 'SHELXS-86 (Sheldrick, 1990)'
_diffrn_ambient_temperature 293(2)
_diffrn_measurement_device 'Siemens P4'
_diffrn_measurement_method '\w scans'
_diffrn_radiation_monochromator graphite
_diffrn_radiation_source 'fine-focus sealed tube'
_diffrn_radiation_type MoK\a
_diffrn_radiation_wavelength 0.71073
_diffrn_reflns_av_R_equivalents 0.0318
_diffrn_reflns_av_sigmaI/netI 0.0338
_diffrn_reflns_limit_h_max 0
_diffrn_reflns_limit_h_min -11
_diffrn_reflns_limit_k_max 11
_diffrn_reflns_limit_k_min 0
_diffrn_reflns_limit_l_max 8
_diffrn_reflns_limit_l_min -7
_diffrn_reflns_number 544
_diffrn_reflns_theta_max 23.97
_diffrn_reflns_theta_min 3.00
_diffrn_standards_decay_% 2.23
_diffrn_standards_interval_count 97
_diffrn_standards_number 3
_exptl_absorpt_coefficient_mu 1.804
_exptl_absorpt_correction_T_max .567
_exptl_absorpt_correction_T_min .531
_exptl_absorpt_correction_type empirical
_exptl_crystal_colour Blue
_exptl_crystal_density_diffrn 2.059
_exptl_crystal_description 'long rectangle'
_exptl_crystal_F_000 390
_exptl_crystal_size_max .15
_exptl_crystal_size_mid .2
_exptl_crystal_size_min .5
_refine_diff_density_max 0.636
_refine_diff_density_min -0.573
_refine_diff_density_rms 0.104
_refine_ls_extinction_method none
_refine_ls_goodness_of_fit_all 1.229
_refine_ls_goodness_of_fit_obs 1.268
_refine_ls_hydrogen_treatment noref
_refine_ls_matrix_type full
_refine_ls_number_parameters 66
_refine_ls_number_reflns 534
_refine_ls_number_restraints 9
_refine_ls_restrained_S_all 1.222
_refine_ls_restrained_S_obs 1.260
_refine_ls_R_factor_all 0.0396
_refine_ls_R_factor_obs 0.0370
_refine_ls_shift/esd_max 0.000
_refine_ls_shift/esd_mean 0.000
_refine_ls_structure_factor_coef Fsqd
_refine_ls_weighting_details 'w=1/[\s^2^(Fo^2^)+(0.0479P)^2^+1.5628P] where P=(Fo^2^+2Fc^2^)/3'
_refine_ls_weighting_scheme calc
_refine_ls_wR_factor_all 0.0967
_refine_ls_wR_factor_obs 0.0952
_reflns_number_observed 492
_reflns_number_total 534
_reflns_observed_criterion >2sigma(I)
_cod_data_source_file ic0621392-file004.cif
_cod_data_source_block cui6
_cod_depositor_comments
;
The following automatic conversions were performed:
'_symmetry_cell_setting' value 'Monoclinic' changed to 'monoclinic'
according to '/home/saulius/struct/CIF-dictionaries/cif_core.dic'
dictionary named 'cif_core.dic' version 2.4.1 from 2010-06-29.

Automatic conversion script
Id: cif_fix_enum 1527 2010-12-29 10:47:43Z saulius 

The following automatic conversions were performed:

'_refine_ls_weighting_scheme' value 'calc
w=1/[\s^2^(Fo^2^)+(0.0479P)^2^+1.5628P] where P=(Fo^2^+2Fc^2^)/3' was
changed to 'calc'. New tag '_refine_ls_weighting_details' was
created. The value of the new tag was set to
'w=1/[\s^2^(Fo^2^)+(0.0479P)^2^+1.5628P] where P=(Fo^2^+2Fc^2^)/3'.

Automatic conversion script
Id: cif_fix_values 3143 2015-03-26 13:38:13Z robertas 
;
_cod_original_cell_volume 640.8(2)
_cod_database_code 4307653

loop_
_symmetry_equiv_pos_as_xyz
'x, y, z'
'-x, y, -z'
'x+1/2, y+1/2, z'
'-x+1/2, y+1/2, -z'
'-x, -y, -z'
'x, -y, z'
'-x+1/2, -y+1/2, -z'
'x+1/2, -y+1/2, z'

loop_
_atom_site_aniso_label
_atom_site_aniso_U_11
_atom_site_aniso_U_22
_atom_site_aniso_U_33
_atom_site_aniso_U_23
_atom_site_aniso_U_13
_atom_site_aniso_U_12
Cu 0.0109(5) 0.0083(5) 0.0122(6) 0.000 0.0066(4) 0.000
N 0.015(2) 0.008(2) 0.015(2) -0.0006(13) 0.0084(14) 0.0028(13)
C1 0.017(2) 0.016(2) 0.013(2) 0.002(2) 0.005(2) -0.002(2)
C2 0.016(2) 0.017(2) 0.015(2) 0.003(2) 0.005(2) 0.000(2)
F1 0.019(2) 0.020(2) 0.015(2) 0.000 0.0064(15) 0.000
F2 0.020(2) 0.054(3) 0.028(2) 0.000 0.005(2) 0.000

loop_
_atom_site_label
_atom_site_type_symbol
_atom_site_fract_x
_atom_site_fract_y
_atom_site_fract_z
_atom_site_U_iso_or_equiv
_atom_site_thermal_displace_type
_atom_site_occupancy
_atom_site_calc_flag
_atom_site_refinement_flags
_atom_site_disorder_group
Cu Cu 0.0000 0.0000 0.0000 0.0102(3) Uani 1 d S .
N N 0.1493(4) 0.1496(3) 0.0038(4) 0.0120(7) Uani 1 d . .
C1 C 0.2975(4) 0.1705(4) 0.1575(6) 0.0163(9) Uani 1 d . .
H1 H 0.3341(4) 0.1168(4) 0.2697(6) 0.020 Uiso 1 calc R .
C2 C 0.1030(5) 0.2303(4) -0.1537(6) 0.0176(9) Uani 1 d . .
H2 H 0.0007(5) 0.2189(4) -0.2634(6) 0.021 Uiso 1 calc R .
F1 F 0.1388(4) 0.0000 0.3441(5) 0.0191(8) Uani 1 d SD .
F2 F 0.3990(4) 0.0000 0.5870(6) 0.0374(10) Uani 1 d SD .
B B 0.2485(15) 0.0334(13) 0.5425(19) 0.011(2) Uiso 0.33 d PD 1
F3 F 0.2493(11) 0.1750(8) 0.5524(13) 0.026(2) Uiso 0.33 d PD 1
F4 F 0.1996(9) -0.0220(10) 0.6640(11) 0.036(2) Uiso 0.33 d PD 1
B' B 0.2467(22) -0.0212(23) 0.5458(28) 0.011(2) Uiso 0.18 d PD 2
F3' F 0.2342(19) -0.1579(14) 0.5806(24) 0.026(2) Uiso 0.18 d PD 2
F4' F 0.2099(21) 0.0621(17) 0.6578(24) 0.036(2) Uiso 0.18 d PD 2

loop_
_atom_type_symbol
_atom_type_description
_atom_type_scat_dispersion_real
_atom_type_scat_dispersion_imag
_atom_type_scat_source
C C 0.0033 0.0016 'International Tables Vol C Tables 4.2.6.8 and 6.1.1.4'
H H 0.0000 0.0000 'International Tables Vol C Tables 4.2.6.8 and 6.1.1.4'
B B 0.0013 0.0007 'International Tables Vol C Tables 4.2.6.8 and 6.1.1.4'
N N 0.0061 0.0033 'International Tables Vol C Tables 4.2.6.8 and 6.1.1.4'
F F 0.0171 0.0103 'International Tables Vol C Tables 4.2.6.8 and 6.1.1.4'
Cu Cu 0.3201 1.2651 'International Tables Vol C Tables 4.2.6.8 and 6.1.1.4'

loop_
_geom_angle_atom_site_label_1
_geom_angle_atom_site_label_2
_geom_angle_atom_site_label_3
_geom_angle
_geom_angle_site_symmetry_1
_geom_angle_site_symmetry_3
_geom_angle_publ_flag
N Cu N 180.0 . 5 ?
N Cu N 91.0(2) . 6 ?
N Cu N 89.0(2) 5 6 ?
N Cu N 89.0(2) . 2 ?
N Cu N 91.0(2) 5 2 ?
N Cu N 180.0 6 2 ?
N Cu F1 90.22(10) . . ?
N Cu F1 89.78(10) 5 . ?
N Cu F1 90.22(10) 6 . ?
N Cu F1 89.78(10) 2 . ?
N Cu F1 89.78(10) . 5 ?
N Cu F1 90.22(10) 5 5 ?
N Cu F1 89.78(10) 6 5 ?
N Cu F1 90.22(10) 2 5 ?
F1 Cu F1 180.0 . 5 ?
C1 N C2 116.5(3) . . ?
C1 N Cu 122.9(3) . . ?
C2 N Cu 120.5(2) . . ?
N C1 C2 121.6(4) . 7 ?
N C2 C1 121.9(4) . 7 ?
B' F1 B' 16.9(18) 6 . ?
B F1 B 26.6(11) . 6 ?
B' F1 Cu 166.4(8) 6 . ?
B' F1 Cu 166.4(8) . . ?
B F1 Cu 162.1(5) . . ?
B F1 Cu 162.1(5) 6 . ?
B F2 B 27.8(11) 6 . ?
B' F2 B' 17.5(19) 6 . ?
B B F4 85.0(7) 6 6 ?
B B F2 76.1(5) 6 . ?
F4 B F2 123.5(11) 6 . ?
B B F3 176.9(6) 6 . ?
F4 B F3 92.1(10) 6 . ?
F2 B F3 104.5(9) . . ?
B B F4 67.0(6) 6 . ?
F4 B F4 18.0(8) 6 . ?
F2 B F4 115.8(10) . . ?
F3 B F4 110.1(10) . . ?
B B F1 76.7(5) 6 . ?
F4 B F1 117.3(10) 6 . ?
F2 B F1 109.3(9) . . ?
F3 B F1 105.8(9) . . ?
F4 B F1 110.7(9) . . ?
B F3 F3 147.1(10) . 7_556 ?
F4 F4 B 95.0(8) 6 6 ?
F4 F4 B 67.0(6) 6 . ?
B F4 B 27.9(11) 6 . ?
B' B' F4' 109.7(15) 6 6 ?
B' B' F2 81.2(10) 6 . ?
F4' B' F2 125.6(17) 6 . ?
B' B' F4' 53.9(11) 6 . ?
F4' B' F4' 55.8(18) 6 . ?
F2 B' F4' 111.5(16) . . ?
B' B' F3' 165.1(10) 6 . ?
F4' B' F3' 55.4(15) 6 . ?
F2 B' F3' 107.2(15) . . ?
F4' B' F3' 111.2(17) . . ?
B' B' F1 81.5(9) 6 . ?
F4' B' F1 124.6(17) 6 . ?
F2 B' F1 109.5(13) . . ?
F4' B' F1 110.9(15) . . ?
F3' B' F1 106.2(15) . . ?
B' B' F3' 11.5(8) 6 6 ?
F4' B' F3' 98.2(17) 6 6 ?
F2 B' F3' 88.0(13) . 6 ?
F4' B' F3' 42.4(11) . 6 ?
F3' B' F3' 153.7(18) . 6 ?
F1 B' F3' 87.8(12) . 6 ?
F4' F3' B' 54.0(11) 6 . ?
F4' F3' B' 50.6(11) 6 6 ?
B' F3' B' 3.4(4) . 6 ?
B' F4' F3' 70.6(14) 6 6 ?
B' F4' F4' 70.3(15) 6 6 ?
F3' F4' F4' 140.9(9) 6 6 ?
B' F4' B' 16.4(19) 6 . ?
F3' F4' B' 87.0(15) 6 . ?
F4' F4' B' 53.9(11) 6 . ?

loop_
_geom_bond_atom_site_label_1
_geom_bond_atom_site_label_2
_geom_bond_distance
_geom_bond_site_symmetry_2
_geom_bond_publ_flag
Cu N 2.042(3) . ?
Cu N 2.042(3) 5 ?
Cu N 2.042(3) 6 ?
Cu N 2.042(3) 2 ?
Cu F1 2.338(3) . ?
Cu F1 2.338(3) 5 ?
N C1 1.337(5) . ?
N C2 1.340(5) . ?
C1 C2 1.376(6) 7 ?
C2 C1 1.376(6) 7 ?
F1 B' 1.40(2) 6 ?
F1 B' 1.40(2) . ?
F1 B 1.409(13) . ?
F1 B 1.409(13) 6 ?
F2 B 1.352(13) 6 ?
F2 B 1.352(13) . ?
F2 B' 1.35(2) 6 ?
F2 B' 1.35(2) . ?
B B 0.65(3) 6 ?
B F4 1.278(13) 6 ?
B F3 1.381(13) . ?
B F4 1.382(13) . ?
F3 F3 1.68(2) 7_556 ?
F4 F4 0.43(2) 6 ?
F4 B 1.278(13) 6 ?
B' B' 0.41(5) 6 ?
B' F4' 1.18(2) 6 ?
B' F4' 1.38(2) . ?
B' F3' 1.38(2) . ?
B' F3' 1.78(3) 6 ?
F3' F4' 1.20(2) 6 ?
F3' B' 1.78(3) 6 ?
F4' B' 1.18(2) 6 ?
F4' F3' 1.20(2) 6 ?
F4' F4' 1.21(3) 6 ?
